data_4509580
loop_
_publ_author_name
'Kanoo, Prakash'
'K. L., Gurunatha'
'Maji, Tapas Kumar'

_publ_section_title
;
 Temperature-Controlled Synthesis of Metal-Organic Coordination Polymers:
 Crystal Structure, Supramolecular Isomerism, and Porous Property
;
_journal_issue 9
_journal_name_full 'Crystal Growth &amp; Design'
_journal_page_first 4147
_journal_paper_doi 10.1021/cg900386q
_journal_volume 9
_journal_year 2009
_chemical_formula_sum 'C20 H22 N2 Ni O10 S2'
_chemical_formula_weight 573.23
_chemical_name_systematic
;
 ?
;
_space_group_IT_number 15
_symmetry_cell_setting monoclinic
_symmetry_space_group_name_Hall '-C 2yc'
_symmetry_space_group_name_H-M 'C 1 2/c 1'
_atom_sites_solution_hydrogens geom
_atom_sites_solution_primary direct
_atom_sites_solution_secondary difmap
_audit_creation_method SHELXL-97
_cell_angle_alpha 90.00
_cell_angle_beta 108.613(2)
_cell_angle_gamma 90.00
_cell_formula_units_Z 4
_cell_length_a 13.6515(3)
_cell_length_b 11.2360(3)
_cell_length_c 15.9913(4)
_cell_measurement_temperature 293(2)
_cell_volume 2324.58(10)
_computing_cell_refinement SMART
_computing_data_collection 'SMART (Bruker,2000)'
_computing_data_reduction 'SAINT (Bruker,2000)'
_computing_molecular_graphics 'Mercury 1.4.1'
_computing_publication_material 'PLATON (Spek, 2003)'
_computing_structure_refinement 'SHELXL-97 (Sheldrick, 1997)'
_computing_structure_solution 'SIR-92 (Altomare et al. 1994)'
_diffrn_ambient_temperature 293(2)
_diffrn_measured_fraction_theta_full 0.989
_diffrn_measured_fraction_theta_max 0.989
_diffrn_radiation_monochromator graphite
_diffrn_radiation_source 'fine-focus sealed tube'
_diffrn_radiation_type MoK\a
_diffrn_radiation_wavelength 0.71073
_diffrn_reflns_av_R_equivalents 0.0656
_diffrn_reflns_av_sigmaI/netI 0.0519
_diffrn_reflns_limit_h_max 17
_diffrn_reflns_limit_h_min -17
_diffrn_reflns_limit_k_max 14
_diffrn_reflns_limit_k_min -14
_diffrn_reflns_limit_l_max 20
_diffrn_reflns_limit_l_min -20
_diffrn_reflns_number 14104
_diffrn_reflns_theta_full 27.60
_diffrn_reflns_theta_max 27.60
_diffrn_reflns_theta_min 2.40
_exptl_absorpt_coefficient_mu 1.074
_exptl_absorpt_correction_T_max 0.9867
_exptl_absorpt_correction_T_min 0.7525
_exptl_absorpt_correction_type empirical
_exptl_absorpt_process_details SADABS
_exptl_crystal_colour 'light blue'
_exptl_crystal_density_diffrn 1.638
_exptl_crystal_density_method 'not measured'
_exptl_crystal_description rectangular
_exptl_crystal_F_000 1184
_exptl_crystal_size_max 0.2
_exptl_crystal_size_mid 0.12
_exptl_crystal_size_min 0.1
_refine_diff_density_max 0.360
_refine_diff_density_min -0.475
_refine_diff_density_rms 0.074
_refine_ls_extinction_method none
_refine_ls_goodness_of_fit_ref 1.022
_refine_ls_hydrogen_treatment mixed
_refine_ls_matrix_type full
_refine_ls_number_parameters 205
_refine_ls_number_reflns 2682
_refine_ls_number_restraints 0
_refine_ls_restrained_S_all 1.022
_refine_ls_R_factor_all 0.0640
_refine_ls_R_factor_gt 0.0397
_refine_ls_shift/su_max 0.001
_refine_ls_shift/su_mean 0.000
_refine_ls_structure_factor_coef Fsqd
_refine_ls_weighting_details 'calc w=1/[\s^2^(Fo^2^)+(0.0347P)^2^+1.6881P] where P=(Fo^2^+2Fc^2^)/3'
_refine_ls_weighting_scheme calc
_refine_ls_wR_factor_gt 0.0782
_refine_ls_wR_factor_ref 0.0862
_reflns_number_gt 1982
_reflns_number_total 2682
_reflns_threshold_expression >2sigma(I)
_cod_data_source_file cg900386qsup1.cif
_cod_data_source_block complex4
_cod_original_sg_symbol_H-M C2/c
_cod_database_code 4509580

loop_
_symmetry_equiv_pos_as_xyz
'x, y, z'
'-x, y, -z+1/2'
'x+1/2, y+1/2, z'
'-x+1/2, y+1/2, -z+1/2'
'-x, -y, -z'
'x, -y, z-1/2'
'-x+1/2, -y+1/2, -z'
'x+1/2, -y+1/2, z-1/2'

loop_
_atom_site_label
_atom_site_type_symbol
_atom_site_fract_x
_atom_site_fract_y
_atom_site_fract_z
_atom_site_U_iso_or_equiv
_atom_site_adp_type
_atom_site_occupancy
_atom_site_symmetry_multiplicity
_atom_site_calc_flag
_atom_site_refinement_flags
C1 C 0.9320(2) -0.1137(2) 0.77697(18) 0.0260(6) Uani 1 1 d .
C2 C 0.9289(2) 0.0086(2) 0.77716(17) 0.0253(6) Uani 1 1 d .
C3 C 1.0000 0.0731(3) 0.7500 0.0232(8) Uani 1 2 d S
C4 C 0.9189(2) -0.6076(2) 0.7549(2) 0.0333(7) Uani 1 1 d .
C5 C 0.9150(2) -0.7298(2) 0.7534(2) 0.0351(7) Uani 1 1 d .
C6 C 1.0000 -0.7950(3) 0.7500 0.0260(8) Uani 1 2 d S
C7 C 1.1046(2) -0.0913(2) 0.97916(17) 0.0291(6) Uani 1 1 d .
C8 C 1.1646(2) -0.0040(2) 0.96189(17) 0.0272(6) Uani 1 1 d .
C9 C 1.1383(2) 0.1178(2) 0.96445(19) 0.0321(7) Uani 1 1 d .
C10 C 1.0515(2) 0.1493(2) 0.98299(18) 0.0321(6) Uani 1 1 d .
C11 C 0.9866(2) 0.0605(2) 1.00060(17) 0.0259(6) Uani 1 1 d .
N1 N 1.0000 -0.5450(2) 0.7500 0.0268(7) Uani 1 2 d S
N2 N 1.0000 -0.1761(2) 0.7500 0.0243(7) Uani 1 2 d S
O1 O 1.15849(16) -0.3612(2) 0.82473(14) 0.0316(5) Uani 1 1 d .
O2 O 0.96642(18) -0.35882(16) 0.86717(13) 0.0277(4) Uani 1 1 d .
O3 O 1.26895(17) -0.16037(17) 0.90487(16) 0.0485(6) Uani 1 1 d .
O4 O 1.36127(16) -0.02857(19) 1.02287(13) 0.0459(5) Uani 1 1 d .
O5 O 1.28854(15) 0.04825(17) 0.87541(13) 0.0410(5) Uani 1 1 d .
S1 S 1.27924(5) -0.04021(6) 0.93848(4) 0.02853(18) Uani 1 1 d .
Ni1 Ni 1.0000 -0.35982(3) 0.7500 0.02104(14) Uani 1 2 d S
H1 H 0.883(2) -0.156(2) 0.7973(16) 0.022(7) Uiso 1 1 d .
H1A H 1.171(3) -0.398(3) 0.868(2) 0.065(13) Uiso 1 1 d .
H1B H 1.189(3) -0.293(3) 0.840(2) 0.063(11) Uiso 1 1 d .
H2 H 0.880(2) 0.045(2) 0.7976(17) 0.032(8) Uiso 1 1 d .
H2A H 1.012(3) -0.394(3) 0.905(2) 0.055(11) Uiso 1 1 d .
H2B H 0.913(2) -0.385(2) 0.8672(18) 0.024(8) Uiso 1 1 d .
H4 H 0.858(2) -0.565(2) 0.7546(18) 0.035(8) Uiso 1 1 d .
H5 H 0.851(2) -0.768(2) 0.7525(17) 0.037(8) Uiso 1 1 d .
H7 H 1.1251(18) -0.1687(19) 0.9817(14) 0.010(6) Uiso 1 1 d .
H9 H 1.183(2) 0.175(2) 0.9512(17) 0.030(7) Uiso 1 1 d .
H10 H 1.030(2) 0.230(3) 0.9815(17) 0.040(8) Uiso 1 1 d .

loop_
_atom_site_aniso_label
_atom_site_aniso_U_11
_atom_site_aniso_U_22
_atom_site_aniso_U_33
_atom_site_aniso_U_23
_atom_site_aniso_U_13
_atom_site_aniso_U_12
C1 0.0311(16) 0.0217(13) 0.0265(15) 0.0012(10) 0.0110(13) -0.0022(11)
C2 0.0306(16) 0.0203(12) 0.0253(14) -0.0001(10) 0.0092(13) 0.0026(11)
C3 0.028(2) 0.0175(16) 0.0212(19) 0.000 0.0040(17) 0.000
C4 0.0334(17) 0.0208(13) 0.052(2) 0.0023(12) 0.0217(16) 0.0058(12)
C5 0.0313(17) 0.0218(13) 0.055(2) 0.0008(12) 0.0183(15) -0.0010(12)
C6 0.036(2) 0.0167(17) 0.024(2) 0.000 0.0076(18) 0.000
C7 0.0284(16) 0.0317(15) 0.0265(15) 0.0008(12) 0.0079(13) 0.0015(12)
C8 0.0235(15) 0.0375(14) 0.0201(14) -0.0003(11) 0.0063(12) -0.0012(11)
C9 0.0331(17) 0.0345(15) 0.0310(16) -0.0007(12) 0.0135(14) -0.0072(12)
C10 0.0372(18) 0.0291(14) 0.0328(16) -0.0007(12) 0.0150(14) -0.0026(12)
C11 0.0262(15) 0.0305(13) 0.0202(13) 0.0007(10) 0.0061(12) -0.0009(11)
N1 0.0317(19) 0.0183(14) 0.0320(18) 0.000 0.0124(15) 0.000
N2 0.0308(19) 0.0166(13) 0.0244(17) 0.000 0.0071(15) 0.000
O1 0.0315(12) 0.0293(10) 0.0316(12) -0.0004(10) 0.0065(10) -0.0024(9)
O2 0.0268(12) 0.0294(10) 0.0289(11) 0.0039(9) 0.0116(10) -0.0004(9)
O3 0.0417(14) 0.0396(12) 0.0711(16) -0.0134(11) 0.0278(12) -0.0047(9)
O4 0.0262(12) 0.0706(14) 0.0331(12) 0.0079(10) -0.0016(10) 0.0018(10)
O5 0.0332(12) 0.0529(12) 0.0417(13) 0.0184(10) 0.0188(10) 0.0023(9)
S1 0.0211(4) 0.0361(4) 0.0290(4) 0.0032(3) 0.0089(3) -0.0010(3)
Ni1 0.0250(3) 0.0147(2) 0.0241(3) 0.000 0.0087(2) 0.000

loop_
_atom_type_symbol
_atom_type_description
_atom_type_scat_dispersion_real
_atom_type_scat_dispersion_imag
_atom_type_scat_source
C C 0.0033 0.0016 'International Tables Vol C Tables 4.2.6.8 and 6.1.1.4'
H H 0.0000 0.0000 'International Tables Vol C Tables 4.2.6.8 and 6.1.1.4'
N N 0.0061 0.0033 'International Tables Vol C Tables 4.2.6.8 and 6.1.1.4'
O O 0.0106 0.0060 'International Tables Vol C Tables 4.2.6.8 and 6.1.1.4'
S S 0.1246 0.1234 'International Tables Vol C Tables 4.2.6.8 and 6.1.1.4'
Ni Ni 0.3393 1.1124 'International Tables Vol C Tables 4.2.6.8 and 6.1.1.4'

loop_
_geom_angle_atom_site_label_1
_geom_angle_atom_site_label_2
_geom_angle_atom_site_label_3
_geom_angle
_geom_angle_site_symmetry_1
_geom_angle_site_symmetry_3
N2 C1 C2 123.3(3) . .
C1 C2 C3 119.8(3) . .
C2 C3 C2 117.0(3) . 2_756
C2 C3 C6 121.50(15) . 1_565
C2 C3 C6 121.50(15) 2_756 1_565
N1 C4 C5 123.6(3) . .
C4 C5 C6 120.0(3) . .
C5 C6 C5 116.4(3) 2_756 .
C5 C6 C3 121.82(16) 2_756 1_545
C5 C6 C3 121.82(16) . 1_545
C8 C7 C11 119.8(2) . 5_757
C7 C8 C9 121.0(3) . .
C7 C8 S1 120.5(2) . .
C9 C8 S1 118.5(2) . .
C10 C9 C8 120.3(3) . .
C9 C10 C11 120.2(3) . .
C11 C11 C10 119.6(3) 5_757 .
C11 C11 C7 119.0(3) 5_757 5_757
C10 C11 C7 121.3(2) . 5_757
C4 N1 C4 116.4(3) . 2_756
C4 N1 Ni1 121.78(15) . .
C4 N1 Ni1 121.78(15) 2_756 .
C1 N2 C1 116.8(3) 2_756 .
C1 N2 Ni1 121.58(15) 2_756 .
C1 N2 Ni1 121.58(15) . .
O3 S1 O5 113.70(13) . .
O3 S1 O4 112.53(13) . .
O5 S1 O4 111.73(12) . .
O3 S1 C8 107.85(12) . .
O5 S1 C8 105.62(12) . .
O4 S1 C8 104.68(12) . .
N2 Ni1 O2 89.69(5) . .
N2 Ni1 O2 89.69(5) . 2_756
O2 Ni1 O2 179.37(10) . 2_756
N2 Ni1 N1 180.000(1) . .
O2 Ni1 N1 90.31(5) . .
O2 Ni1 N1 90.31(5) 2_756 .
N2 Ni1 O1 90.41(6) . 2_756
O2 Ni1 O1 91.69(9) . 2_756
O2 Ni1 O1 88.32(9) 2_756 2_756
N1 Ni1 O1 89.59(6) . 2_756
N2 Ni1 O1 90.41(6) . .
O2 Ni1 O1 88.32(9) . .
O2 Ni1 O1 91.69(9) 2_756 .
N1 Ni1 O1 89.59(6) . .
O1 Ni1 O1 179.19(12) 2_756 .

loop_
_geom_bond_atom_site_label_1
_geom_bond_atom_site_label_2
_geom_bond_distance
_geom_bond_site_symmetry_2
C1 N2 1.340(3) .
C1 C2 1.375(3) .
C2 C3 1.387(3) .
C3 C2 1.387(3) 2_756
C3 C6 1.482(4) 1_565
C4 N1 1.335(3) .
C4 C5 1.375(4) .
C5 C6 1.388(3) .
C6 C5 1.388(3) 2_756
C6 C3 1.482(4) 1_545
C7 C8 1.362(4) .
C7 C11 1.426(4) 5_757
C8 C9 1.419(4) .
C8 S1 1.768(3) .
C9 C10 1.358(4) .
C10 C11 1.420(4) .
C11 C11 1.410(5) 5_757
C11 C7 1.426(4) 5_757
N1 C4 1.335(3) 2_756
N1 Ni1 2.081(3) .
N2 C1 1.340(3) 2_756
N2 Ni1 2.064(3) .
O1 Ni1 2.112(2) .
O2 Ni1 2.0663(19) .
O3 S1 1.4433(19) .
O4 S1 1.459(2) .
O5 S1 1.4501(19) .
Ni1 O2 2.0663(19) 2_756
Ni1 O1 2.112(2) 2_756
